data_2232809
loop_
_publ_author_name
'Fun, Hoong-Kun'
'Ooi, Chin Wei'
'Munirajasekhar, D.'
'Himaja, M.'
'Sarojini, B. K.'

_publ_section_title
;
 1-(6-Fluoro-1,3-benzothiazol-2-yl)-3-phenyl-1<i>H</i>-pyrazole-4-carbaldehyde
;
_journal_coeditor_code IS5013
_journal_issue 12
_journal_name_full 'Acta Crystallographica Section E'
_journal_page_first o3458
_journal_page_last o3459
_journal_paper_doi 10.1107/S1600536811049634
_journal_volume 67
_journal_year 2011
_chemical_formula_iupac 'C17 H10 F N3 O S'
_chemical_formula_moiety 'C17 H10 F N3 O S'
_chemical_formula_sum 'C17 H10 F N3 O S'
_chemical_formula_weight 323.34
_chemical_name_systematic
;
1-(6-Fluoro-1,3-benzothiazol-2-yl)-3-phenyl-1<i>H</i>-pyrazole-4-
carbaldehyde
;
_space_group_IT_number 2
_symmetry_cell_setting triclinic
_symmetry_space_group_name_Hall '-P 1'
_symmetry_space_group_name_H-M 'P -1'
_atom_sites_solution_hydrogens geom
_atom_sites_solution_primary direct
_atom_sites_solution_secondary difmap
_audit_creation_method SHELXL-97
_cell_angle_alpha 70.3930(10)
_cell_angle_beta 85.2640(10)
_cell_angle_gamma 89.0690(10)
_cell_formula_units_Z 4
_cell_length_a 8.0994(3)
_cell_length_b 13.6566(4)
_cell_length_c 13.8472(5)
_cell_measurement_reflns_used 9988
_cell_measurement_temperature 296(2)
_cell_measurement_theta_max 32.60
_cell_measurement_theta_min 2.57
_cell_volume 1437.80(9)
_computing_cell_refinement 'SAINT (Bruker, 2009)'
_computing_data_collection 'APEX2 (Bruker, 2009)'
_computing_data_reduction 'SAINT (Bruker, 2009)'
_computing_molecular_graphics 'SHELXTL (Sheldrick, 2008)'
_computing_publication_material
;
SHELXTL (Sheldrick, 2008) and PLATON (Spek, 2009)
;
_computing_structure_refinement 'SHELXTL (Sheldrick, 2008)'
_computing_structure_solution 'SHELXTL (Sheldrick, 2008)'
_diffrn_ambient_temperature 296(2)
_diffrn_measured_fraction_theta_full 0.981
_diffrn_measured_fraction_theta_max 0.981
_diffrn_measurement_device_type 'Bruker APEX DUO CCD area-detector'
_diffrn_measurement_method '\f and \w'
_diffrn_radiation_monochromator graphite
_diffrn_radiation_source 'fine-focus sealed tube'
_diffrn_radiation_type MoK\a
_diffrn_radiation_wavelength 0.71073
_diffrn_reflns_av_R_equivalents 0.0236
_diffrn_reflns_av_sigmaI/netI 0.0237
_diffrn_reflns_limit_h_max 11
_diffrn_reflns_limit_h_min -11
_diffrn_reflns_limit_k_max 19
_diffrn_reflns_limit_k_min -18
_diffrn_reflns_limit_l_max 19
_diffrn_reflns_limit_l_min -19
_diffrn_reflns_number 31117
_diffrn_reflns_theta_full 30.00
_diffrn_reflns_theta_max 30.00
_diffrn_reflns_theta_min 1.57
_diffrn_standards_number 0
_exptl_absorpt_coefficient_mu 0.244
_exptl_absorpt_correction_T_max 0.9449
_exptl_absorpt_correction_T_min 0.8870
_exptl_absorpt_correction_type multi-scan
_exptl_absorpt_process_details '(<i>SADABS</i>; Bruker, 2009)'
_exptl_crystal_colour colourless
_exptl_crystal_density_diffrn 1.494
_exptl_crystal_density_method 'not measured'
_exptl_crystal_description block
_exptl_crystal_F_000 664
_exptl_crystal_size_max 0.50
_exptl_crystal_size_mid 0.42
_exptl_crystal_size_min 0.23
_refine_diff_density_max 0.309
_refine_diff_density_min -0.242
_refine_ls_extinction_method none
_refine_ls_goodness_of_fit_ref 1.073
_refine_ls_hydrogen_treatment constr
_refine_ls_matrix_type full
_refine_ls_number_parameters 415
_refine_ls_number_reflns 8251
_refine_ls_number_restraints 0
_refine_ls_restrained_S_all 1.073
_refine_ls_R_factor_all 0.0590
_refine_ls_R_factor_gt 0.0431
_refine_ls_shift/su_max 0.000
_refine_ls_shift/su_mean 0.000
_refine_ls_structure_factor_coef Fsqd
_refine_ls_weighting_details 'calc w=1/[\s^2^(Fo^2^)+(0.0724P)^2^+0.2771P] where P=(Fo^2^+2Fc^2^)/3'
_refine_ls_weighting_scheme calc
_refine_ls_wR_factor_gt 0.1236
_refine_ls_wR_factor_ref 0.1440
_reflns_number_gt 6347
_reflns_number_total 8251
_reflns_threshold_expression I>2\s(I)
_cod_data_source_file is5013.cif
_cod_data_source_block I
_cod_database_code 2232809
_cod_database_fobs_code 2232809

loop_
_symmetry_equiv_pos_as_xyz
'x, y, z'
'-x, -y, -z'

loop_
_atom_site_type_symbol
_atom_site_label
_atom_site_fract_x
_atom_site_fract_y
_atom_site_fract_z
_atom_site_U_iso_or_equiv
_atom_site_adp_type
_atom_site_calc_flag
_atom_site_refinement_flags
_atom_site_occupancy
_atom_site_symmetry_multiplicity
S S1A 0.67133(5) 0.82264(3) 0.08427(3) 0.04991(12) Uani d . 1 1
F F1A 0.35358(17) 0.50191(10) 0.07601(10) 0.0780(4) Uani d . 1 1
O O1A 0.7893(3) 1.00042(13) 0.48380(11) 0.0904(5) Uani d . 1 1
N N1A 0.57383(16) 0.74868(9) 0.27972(9) 0.0436(3) Uani d . 1 1
N N2A 0.72337(16) 0.90516(9) 0.23250(9) 0.0419(3) Uani d . 1 1
N N3A 0.79295(16) 0.98890(9) 0.15536(9) 0.0426(3) Uani d . 1 1
C C1A 0.51321(18) 0.68136(10) 0.23461(11) 0.0403(3) Uani d . 1 1
C C2A 0.4170(2) 0.59282(12) 0.28661(13) 0.0490(3) Uani d . 1 1
H H2AA 0.3889 0.5745 0.3569 0.059 Uiso calc R 1 1
C C3A 0.3639(2) 0.53261(12) 0.23229(14) 0.0538(4) Uani d . 1 1
H H3AA 0.2994 0.4733 0.2653 0.065 Uiso calc R 1 1
C C4A 0.4084(2) 0.56223(13) 0.12799(14) 0.0531(4) Uani d . 1 1
C C5A 0.5024(2) 0.64888(13) 0.07234(13) 0.0510(4) Uani d . 1 1
H H5AA 0.5294 0.6664 0.0020 0.061 Uiso calc R 1 1
C C6A 0.55449(18) 0.70860(11) 0.12851(11) 0.0420(3) Uani d . 1 1
C C7A 0.65299(18) 0.82331(11) 0.20963(11) 0.0404(3) Uani d . 1 1
C C8A 0.72749(19) 0.91363(12) 0.32581(11) 0.0446(3) Uani d . 1 1
H H8AA 0.6862 0.8657 0.3881 0.054 Uiso calc R 1 1
C C9A 0.80446(19) 1.00673(11) 0.31171(11) 0.0439(3) Uani d . 1 1
C C10A 0.84341(18) 1.05089(11) 0.20331(11) 0.0406(3) Uani d . 1 1
C C11A 0.92322(19) 1.15176(11) 0.14425(11) 0.0416(3) Uani d . 1 1
C C12A 0.8739(2) 1.20843(12) 0.04738(11) 0.0473(3) Uani d . 1 1
H H12A 0.7925 1.1817 0.0193 0.057 Uiso calc R 1 1
C C13A 0.9459(2) 1.30451(13) -0.00723(13) 0.0537(4) Uani d . 1 1
H H13A 0.9144 1.3414 -0.0725 0.064 Uiso calc R 1 1
C C14A 1.0642(2) 1.34576(13) 0.03492(14) 0.0561(4) Uani d . 1 1
H H14A 1.1100 1.4111 -0.0012 0.067 Uiso calc R 1 1
C C15A 1.1144(2) 1.29020(13) 0.13046(14) 0.0557(4) Uani d . 1 1
H H15A 1.1949 1.3178 0.1584 0.067 Uiso calc R 1 1
C C16A 1.0452(2) 1.19319(12) 0.18507(13) 0.0497(3) Uani d . 1 1
H H16A 1.0804 1.1556 0.2492 0.060 Uiso calc R 1 1
C C17A 0.8236(3) 1.04889(15) 0.39380(14) 0.0595(4) Uani d . 1 1
H H17A 0.8642 1.1165 0.3762 0.071 Uiso calc R 1 1
S S1B 0.85368(6) 0.49438(3) 0.24460(3) 0.05176(12) Uani d . 1 1
F F1B 0.50654(18) 0.19249(10) 0.22056(12) 0.0855(4) Uani d . 1 1
O O1B 0.8877(2) 0.71038(14) 0.62541(10) 0.0816(5) Uani d . 1 1
N N1B 0.71374(18) 0.43506(10) 0.43233(10) 0.0501(3) Uani d . 1 1
N N2B 0.88353(17) 0.58379(10) 0.38940(10) 0.0473(3) Uani d . 1 1
N N3B 0.98472(17) 0.65462(10) 0.31604(10) 0.0463(3) Uani d . 1 1
C C1B 0.65907(19) 0.36730(12) 0.38591(12) 0.0470(3) Uani d . 1 1
C C2B 0.5465(2) 0.28536(14) 0.43263(15) 0.0589(4) Uani d . 1 1
H H2BA 0.5057 0.2707 0.5008 0.071 Uiso calc R 1 1
C C3B 0.4968(2) 0.22667(14) 0.37629(17) 0.0644(5) Uani d . 1 1
H H3BA 0.4220 0.1718 0.4060 0.077 Uiso calc R 1 1
C C4B 0.5595(2) 0.25033(14) 0.27492(17) 0.0613(4) Uani d . 1 1
C C5B 0.6719(2) 0.32944(13) 0.22546(15) 0.0557(4) Uani d . 1 1
H H5BA 0.7124 0.3430 0.1574 0.067 Uiso calc R 1 1
C C6B 0.72117(19) 0.38764(11) 0.28344(12) 0.0470(3) Uani d . 1 1
C C7B 0.8123(2) 0.50277(12) 0.36636(11) 0.0456(3) Uani d . 1 1
C C8B 0.8587(2) 0.60645(13) 0.47682(12) 0.0510(4) Uani d . 1 1
H H8BA 0.7943 0.5685 0.5360 0.061 Uiso calc R 1 1
C C9B 0.9459(2) 0.69574(12) 0.46208(11) 0.0471(3) Uani d . 1 1
C C10B 1.02340(19) 0.72353(12) 0.35926(11) 0.0435(3) Uani d . 1 1
C C11B 1.12870(19) 0.81364(11) 0.30056(11) 0.0429(3) Uani d . 1 1
C C12B 1.1391(2) 0.84764(13) 0.19371(12) 0.0515(4) Uani d . 1 1
H H12B 1.0808 0.8123 0.1602 0.062 Uiso calc R 1 1
C C13B 1.2353(3) 0.93346(14) 0.13668(13) 0.0596(4) Uani d . 1 1
H H13B 1.2417 0.9551 0.0652 0.072 Uiso calc R 1 1
C C14B 1.3220(2) 0.98730(13) 0.18518(14) 0.0571(4) Uani d . 1 1
H H14B 1.3867 1.0450 0.1467 0.069 Uiso calc R 1 1
C C15B 1.3118(2) 0.95467(14) 0.29113(14) 0.0561(4) Uani d . 1 1
H H15B 1.3683 0.9913 0.3242 0.067 Uiso calc R 1 1
C C16B 1.2181(2) 0.86785(14) 0.34855(13) 0.0516(4) Uani d . 1 1
H H16B 1.2148 0.8454 0.4200 0.062 Uiso calc R 1 1
C C17B 0.9424(2) 0.74922(16) 0.53715(13) 0.0588(4) Uani d . 1 1
H H17B 0.9844 0.8168 0.5160 0.071 Uiso calc R 1 1

loop_
_atom_site_aniso_label
_atom_site_aniso_U_11
_atom_site_aniso_U_22
_atom_site_aniso_U_33
_atom_site_aniso_U_12
_atom_site_aniso_U_13
_atom_site_aniso_U_23
S1A 0.0640(3) 0.0439(2) 0.03977(19) -0.01902(16) 0.00701(16) -0.01313(15)
F1A 0.0888(9) 0.0728(7) 0.0857(8) -0.0342(6) 0.0022(6) -0.0449(6)
O1A 0.1431(16) 0.0870(11) 0.0442(7) -0.0231(10) -0.0030(8) -0.0259(7)
N1A 0.0500(7) 0.0381(6) 0.0409(6) -0.0074(5) 0.0011(5) -0.0118(5)
N2A 0.0480(7) 0.0372(6) 0.0393(6) -0.0097(5) 0.0003(5) -0.0117(5)
N3A 0.0519(7) 0.0356(6) 0.0389(6) -0.0107(5) 0.0024(5) -0.0115(5)
C1A 0.0415(7) 0.0334(6) 0.0437(7) -0.0043(5) 0.0005(5) -0.0106(5)
C2A 0.0535(9) 0.0396(7) 0.0485(8) -0.0103(6) 0.0061(6) -0.0098(6)
C3A 0.0513(9) 0.0413(8) 0.0653(10) -0.0146(6) 0.0036(7) -0.0143(7)
C4A 0.0516(9) 0.0478(8) 0.0667(10) -0.0104(7) -0.0039(7) -0.0279(8)
C5A 0.0564(9) 0.0506(8) 0.0479(8) -0.0113(7) 0.0011(7) -0.0199(7)
C6A 0.0449(7) 0.0376(7) 0.0423(7) -0.0069(5) 0.0013(5) -0.0127(5)
C7A 0.0441(7) 0.0365(6) 0.0403(7) -0.0054(5) -0.0003(5) -0.0130(5)
C8A 0.0508(8) 0.0418(7) 0.0390(7) -0.0071(6) -0.0019(6) -0.0106(6)
C9A 0.0511(8) 0.0423(7) 0.0395(7) -0.0059(6) -0.0036(6) -0.0148(6)
C10A 0.0447(7) 0.0360(6) 0.0414(7) -0.0047(5) -0.0011(5) -0.0139(5)
C11A 0.0476(8) 0.0350(6) 0.0433(7) -0.0061(5) 0.0027(5) -0.0158(5)
C12A 0.0548(9) 0.0464(8) 0.0422(7) -0.0091(6) -0.0001(6) -0.0174(6)
C13A 0.0658(10) 0.0469(8) 0.0436(8) -0.0075(7) 0.0023(7) -0.0100(6)
C14A 0.0666(10) 0.0429(8) 0.0555(9) -0.0155(7) 0.0095(7) -0.0150(7)
C15A 0.0569(10) 0.0516(9) 0.0602(10) -0.0178(7) 0.0006(7) -0.0211(8)
C16A 0.0547(9) 0.0441(8) 0.0501(8) -0.0100(6) -0.0060(7) -0.0147(6)
C17A 0.0771(12) 0.0576(10) 0.0486(9) -0.0107(8) -0.0045(8) -0.0238(8)
S1B 0.0601(2) 0.0447(2) 0.0457(2) -0.01154(16) 0.01026(16) -0.01161(16)
F1B 0.0844(9) 0.0729(8) 0.1136(11) -0.0191(6) -0.0036(7) -0.0501(7)
O1B 0.0912(11) 0.1110(12) 0.0449(7) -0.0069(9) 0.0001(7) -0.0300(7)
N1B 0.0538(8) 0.0477(7) 0.0411(7) -0.0078(6) 0.0009(5) -0.0055(5)
N2B 0.0536(7) 0.0438(7) 0.0395(6) -0.0079(5) 0.0017(5) -0.0082(5)
N3B 0.0508(7) 0.0423(6) 0.0416(6) -0.0077(5) 0.0038(5) -0.0100(5)
C1B 0.0436(8) 0.0418(7) 0.0485(8) -0.0033(6) -0.0005(6) -0.0064(6)
C2B 0.0522(9) 0.0516(9) 0.0618(10) -0.0110(7) 0.0068(7) -0.0064(8)
C3B 0.0509(10) 0.0503(9) 0.0847(13) -0.0122(7) 0.0045(8) -0.0147(9)
C4B 0.0535(10) 0.0500(9) 0.0849(13) -0.0030(7) -0.0055(9) -0.0284(9)
C5B 0.0569(10) 0.0497(9) 0.0614(10) -0.0032(7) 0.0031(7) -0.0217(8)
C6B 0.0461(8) 0.0388(7) 0.0506(8) -0.0020(6) 0.0022(6) -0.0093(6)
C7B 0.0476(8) 0.0416(7) 0.0416(7) -0.0036(6) -0.0012(6) -0.0064(6)
C8B 0.0564(9) 0.0551(9) 0.0362(7) -0.0053(7) -0.0006(6) -0.0087(6)
C9B 0.0497(8) 0.0508(8) 0.0371(7) -0.0019(6) -0.0037(6) -0.0097(6)
C10B 0.0444(7) 0.0441(7) 0.0395(7) -0.0004(6) -0.0023(5) -0.0110(6)
C11B 0.0448(7) 0.0405(7) 0.0432(7) -0.0016(5) -0.0007(5) -0.0141(6)
C12B 0.0639(10) 0.0483(8) 0.0436(8) -0.0104(7) 0.0013(7) -0.0182(6)
C13B 0.0790(12) 0.0520(9) 0.0446(9) -0.0138(8) 0.0043(8) -0.0134(7)
C14B 0.0620(10) 0.0462(8) 0.0606(10) -0.0116(7) 0.0028(8) -0.0157(7)
C15B 0.0537(9) 0.0565(9) 0.0639(10) -0.0101(7) -0.0042(7) -0.0274(8)
C16B 0.0532(9) 0.0570(9) 0.0458(8) -0.0044(7) -0.0055(6) -0.0182(7)
C17B 0.0604(10) 0.0719(11) 0.0472(9) -0.0051(8) -0.0039(7) -0.0241(8)

loop_
_atom_type_symbol
_atom_type_description
_atom_type_scat_dispersion_real
_atom_type_scat_dispersion_imag
_atom_type_scat_source
C C 0.0033 0.0016 'International Tables Vol C Tables 4.2.6.8 and 6.1.1.4'
H H 0.0000 0.0000 'International Tables Vol C Tables 4.2.6.8 and 6.1.1.4'
N N 0.0061 0.0033 'International Tables Vol C Tables 4.2.6.8 and 6.1.1.4'
O O 0.0106 0.0060 'International Tables Vol C Tables 4.2.6.8 and 6.1.1.4'
F F 0.0171 0.0103 'International Tables Vol C Tables 4.2.6.8 and 6.1.1.4'
S S 0.1246 0.1234 'International Tables Vol C Tables 4.2.6.8 and 6.1.1.4'

loop_
_geom_angle_atom_site_label_1
_geom_angle_atom_site_label_2
_geom_angle_atom_site_label_3
_geom_angle
C7A S1A C6A 87.24(7)
C7A N1A C1A 108.70(12)
C8A N2A N3A 113.04(12)
C8A N2A C7A 126.58(12)
N3A N2A C7A 120.35(11)
C10A N3A N2A 104.40(11)
N1A C1A C2A 124.95(13)
N1A C1A C6A 114.96(12)
C2A C1A C6A 120.08(14)
C3A C2A C1A 119.11(15)
C3A C2A H2AA 120.4
C1A C2A H2AA 120.4
C2A C3A C4A 118.72(14)
C2A C3A H3AA 120.6
C4A C3A H3AA 120.6
F1A C4A C5A 117.53(16)
F1A C4A C3A 117.59(14)
C5A C4A C3A 124.87(15)
C4A C5A C6A 115.49(15)
C4A C5A H5AA 122.3
C6A C5A H5AA 122.3
C5A C6A C1A 121.72(13)
C5A C6A S1A 128.22(12)
C1A C6A S1A 110.06(10)
N1A C7A N2A 121.30(13)
N1A C7A S1A 119.01(11)
N2A C7A S1A 119.69(10)
N2A C8A C9A 106.68(13)
N2A C8A H8AA 126.7
C9A C8A H8AA 126.7
C8A C9A C10A 105.00(13)
C8A C9A C17A 124.08(14)
C10A C9A C17A 130.72(14)
N3A C10A C9A 110.88(12)
N3A C10A C11A 120.38(12)
C9A C10A C11A 128.72(13)
C12A C11A C16A 119.04(13)
C12A C11A C10A 120.05(13)
C16A C11A C10A 120.88(14)
C13A C12A C11A 120.16(15)
C13A C12A H12A 119.9
C11A C12A H12A 119.9
C14A C13A C12A 120.28(16)
C14A C13A H13A 119.9
C12A C13A H13A 119.9
C15A C14A C13A 120.04(15)
C15A C14A H14A 120.0
C13A C14A H14A 120.0
C14A C15A C16A 120.16(16)
C14A C15A H15A 119.9
C16A C15A H15A 119.9
C15A C16A C11A 120.30(15)
C15A C16A H16A 119.9
C11A C16A H16A 119.9
O1A C17A C9A 123.28(17)
O1A C17A H17A 118.4
C9A C17A H17A 118.4
C6B S1B C7B 87.38(7)
C7B N1B C1B 108.42(13)
C8B N2B N3B 112.64(13)
C8B N2B C7B 127.64(13)
N3B N2B C7B 119.62(13)
C10B N3B N2B 104.84(12)
N1B C1B C2B 124.95(15)
N1B C1B C6B 115.21(13)
C2B C1B C6B 119.80(16)
C3B C2B C1B 119.08(17)
C3B C2B H2BA 120.5
C1B C2B H2BA 120.5
C2B C3B C4B 119.22(16)
C2B C3B H3BA 120.4
C4B C3B H3BA 120.4
F1B C4B C5B 117.80(18)
F1B C4B C3B 118.10(17)
C5B C4B C3B 124.10(18)
C4B C5B C6B 115.96(17)
C4B C5B H5BA 122.0
C6B C5B H5BA 122.0
C5B C6B C1B 121.84(15)
C5B C6B S1B 128.06(13)
C1B C6B S1B 110.06(12)
N1B C7B N2B 121.97(15)
N1B C7B S1B 118.92(13)
N2B C7B S1B 119.10(11)
N2B C8B C9B 106.95(14)
N2B C8B H8BA 126.5
C9B C8B H8BA 126.5
C8B C9B C10B 105.11(14)
C8B C9B C17B 123.68(15)
C10B C9B C17B 131.06(15)
N3B C10B C9B 110.46(13)
N3B C10B C11B 119.89(13)
C9B C10B C11B 129.63(14)
C12B C11B C16B 118.35(14)
C12B C11B C10B 119.60(14)
C16B C11B C10B 122.04(14)
C13B C12B C11B 120.69(15)
C13B C12B H12B 119.7
C11B C12B H12B 119.7
C12B C13B C14B 120.43(16)
C12B C13B H13B 119.8
C14B C13B H13B 119.8
C15B C14B C13B 119.39(16)
C15B C14B H14B 120.3
C13B C14B H14B 120.3
C14B C15B C16B 120.42(16)
C14B C15B H15B 119.8
C16B C15B H15B 119.8
C15B C16B C11B 120.69(15)
C15B C16B H16B 119.7
C11B C16B H16B 119.7
O1B C17B C9B 123.33(19)
O1B C17B H17B 118.3
C9B C17B H17B 118.3

loop_
_geom_bond_atom_site_label_1
_geom_bond_atom_site_label_2
_geom_bond_distance
S1A C7A 1.7331(15)
S1A C6A 1.7344(14)
F1A C4A 1.3626(18)
O1A C17A 1.210(2)
N1A C7A 1.2831(17)
N1A C1A 1.3882(18)
N2A C8A 1.3385(19)
N2A N3A 1.3667(15)
N2A C7A 1.4010(18)
N3A C10A 1.3258(18)
C1A C2A 1.3934(19)
C1A C6A 1.402(2)
C2A C3A 1.381(2)
C2A H2AA 0.9300
C3A C4A 1.381(2)
C3A H3AA 0.9300
C4A C5A 1.376(2)
C5A C6A 1.393(2)
C5A H5AA 0.9300
C8A C9A 1.372(2)
C8A H8AA 0.9300
C9A C10A 1.427(2)
C9A C17A 1.456(2)
C10A C11A 1.4730(19)
C11A C12A 1.393(2)
C11A C16A 1.393(2)
C12A C13A 1.385(2)
C12A H12A 0.9300
C13A C14A 1.381(3)
C13A H13A 0.9300
C14A C15A 1.377(3)
C14A H14A 0.9300
C15A C16A 1.387(2)
C15A H15A 0.9300
C16A H16A 0.9300
C17A H17A 0.9300
S1B C6B 1.7307(16)
S1B C7B 1.7330(16)
F1B C4B 1.356(2)
O1B C17B 1.206(2)
N1B C7B 1.2896(19)
N1B C1B 1.387(2)
N2B C8B 1.346(2)
N2B N3B 1.3668(16)
N2B C7B 1.395(2)
N3B C10B 1.327(2)
C1B C2B 1.397(2)
C1B C6B 1.402(2)
C2B C3B 1.377(3)
C2B H2BA 0.9300
C3B C4B 1.384(3)
C3B H3BA 0.9300
C4B C5B 1.378(2)
C5B C6B 1.388(2)
C5B H5BA 0.9300
C8B C9B 1.366(2)
C8B H8BA 0.9300
C9B C10B 1.436(2)
C9B C17B 1.456(2)
C10B C11B 1.467(2)
C11B C12B 1.390(2)
C11B C16B 1.393(2)
C12B C13B 1.382(2)
C12B H12B 0.9300
C13B C14B 1.383(2)
C13B H13B 0.9300
C14B C15B 1.378(3)
C14B H14B 0.9300
C15B C16B 1.382(2)
C15B H15B 0.9300
C16B H16B 0.9300
C17B H17B 0.9300

loop_
_geom_hbond_atom_site_label_D
_geom_hbond_atom_site_label_H
_geom_hbond_atom_site_label_A
_geom_hbond_site_symmetry_A
_geom_hbond_distance_DH
_geom_hbond_distance_HA
_geom_hbond_distance_DA
_geom_hbond_angle_DHA
_geom_hbond_publ_flag
C5B H5BA Cg4 1_545 0.93 2.85 3.4757(19) 126 yes

loop_
_geom_torsion_atom_site_label_1
_geom_torsion_atom_site_label_2
_geom_torsion_atom_site_label_3
_geom_torsion_atom_site_label_4
_geom_torsion
C8A N2A N3A C10A 0.64(17)
C7A N2A N3A C10A 178.86(13)
C7A N1A C1A C2A -178.13(15)
C7A N1A C1A C6A 1.36(19)
N1A C1A C2A C3A 179.70(15)
C6A C1A C2A C3A 0.2(2)
C1A C2A C3A C4A 0.1(3)
C2A C3A C4A F1A -179.57(16)
C2A C3A C4A C5A -0.4(3)
F1A C4A C5A C6A 179.47(15)
C3A C4A C5A C6A 0.3(3)
C4A C5A C6A C1A 0.1(2)
C4A C5A C6A S1A -179.15(13)
N1A C1A C6A C5A -179.85(15)
C2A C1A C6A C5A -0.3(2)
N1A C1A C6A S1A -0.51(17)
C2A C1A C6A S1A 179.01(12)
C7A S1A C6A C5A 178.96(16)
C7A S1A C6A C1A -0.33(11)
C1A N1A C7A N2A 177.85(13)
C1A N1A C7A S1A -1.70(17)
C8A N2A C7A N1A 4.4(2)
N3A N2A C7A N1A -173.56(13)
C8A N2A C7A S1A -176.06(12)
N3A N2A C7A S1A 5.98(19)
C6A S1A C7A N1A 1.24(13)
C6A S1A C7A N2A -178.32(13)
N3A N2A C8A C9A -0.53(18)
C7A N2A C8A C9A -178.62(15)
N2A C8A C9A C10A 0.20(17)
N2A C8A C9A C17A 175.54(16)
N2A N3A C10A C9A -0.49(17)
N2A N3A C10A C11A -178.81(13)
C8A C9A C10A N3A 0.19(18)
C17A C9A C10A N3A -174.72(17)
C8A C9A C10A C11A 178.33(15)
C17A C9A C10A C11A 3.4(3)
N3A C10A C11A C12A 34.0(2)
C9A C10A C11A C12A -143.94(16)
N3A C10A C11A C16A -147.70(15)
C9A C10A C11A C16A 34.3(2)
C16A C11A C12A C13A 0.1(2)
C10A C11A C12A C13A 178.39(14)
C11A C12A C13A C14A -1.5(3)
C12A C13A C14A C15A 1.7(3)
C13A C14A C15A C16A -0.7(3)
C14A C15A C16A C11A -0.7(3)
C12A C11A C16A C15A 1.0(2)
C10A C11A C16A C15A -177.30(15)
C8A C9A C17A O1A 8.3(3)
C10A C9A C17A O1A -177.6(2)
C8B N2B N3B C10B -0.18(18)
C7B N2B N3B C10B 176.45(14)
C7B N1B C1B C2B -177.98(16)
C7B N1B C1B C6B 0.1(2)
N1B C1B C2B C3B 177.10(16)
C6B C1B C2B C3B -0.9(3)
C1B C2B C3B C4B 0.0(3)
C2B C3B C4B F1B -178.94(17)
C2B C3B C4B C5B 0.8(3)
F1B C4B C5B C6B 179.16(16)
C3B C4B C5B C6B -0.5(3)
C4B C5B C6B C1B -0.4(3)
C4B C5B C6B S1B -177.55(14)
N1B C1B C6B C5B -177.06(15)
C2B C1B C6B C5B 1.1(2)
N1B C1B C6B S1B 0.56(18)
C2B C1B C6B S1B 178.70(13)
C7B S1B C6B C5B 176.70(17)
C7B S1B C6B C1B -0.73(12)
C1B N1B C7B N2B 177.88(14)
C1B N1B C7B S1B -0.70(19)
C8B N2B C7B N1B -2.7(3)
N3B N2B C7B N1B -178.78(15)
C8B N2B C7B S1B 175.86(13)
N3B N2B C7B S1B -0.2(2)
C6B S1B C7B N1B 0.88(14)
C6B S1B C7B N2B -177.74(14)
N3B N2B C8B C9B 0.05(19)
C7B N2B C8B C9B -176.25(15)
N2B C8B C9B C10B 0.10(18)
N2B C8B C9B C17B 176.03(16)
N2B N3B C10B C9B 0.24(17)
N2B N3B C10B C11B -178.39(13)
C8B C9B C10B N3B -0.22(19)
C17B C9B C10B N3B -175.73(17)
C8B C9B C10B C11B 178.24(16)
C17B C9B C10B C11B 2.7(3)
N3B C10B C11B C12B 22.9(2)
C9B C10B C11B C12B -155.43(17)
N3B C10B C11B C16B -157.91(16)
C9B C10B C11B C16B 23.8(3)
C16B C11B C12B C13B -0.3(3)
C10B C11B C12B C13B 178.89(16)
C11B C12B C13B C14B -0.4(3)
C12B C13B C14B C15B 0.0(3)
C13B C14B C15B C16B 1.1(3)
C14B C15B C16B C11B -1.9(3)
C12B C11B C16B C15B 1.4(3)
C10B C11B C16B C15B -177.75(15)
C8B C9B C17B O1B 14.1(3)
C10B C9B C17B O1B -171.10(19)

loop_
_cod_related_entry_id
_cod_related_entry_database
_cod_related_entry_code
1 ChemSpider 30657248
